data_1535616
loop_
_publ_author_name
'Muehle, C.'
'Nuss, J.'
'Dinnebier, R.E.'
'Jansen, M.'

_publ_section_title
;
 Ueber Kaliumtetracyanoplatinat(II), Kaliumtetracyanopalladat(II) und
 deren Monohydrate
;
_journal_name_full 'Zeitschrift fuer Anorganische und Allgemeine Chemie'
_journal_page_first 1462
_journal_page_last 1468
_journal_volume 630
_journal_year 2004
_chemical_formula_sum 'C4 K2 N4 Pd'
_chemical_name_systematic 'K2 (Pd (C N)4)'
_space_group_IT_number 14
_symmetry_space_group_name_Hall '-P 2ybc'
_symmetry_space_group_name_H-M 'P 1 21/c 1'
_cell_angle_alpha 90
_cell_angle_beta 93.0688
_cell_angle_gamma 90
_cell_formula_units_Z 2
_cell_length_a 4.3303
_cell_length_b 7.829
_cell_length_c 13.2817
_cell_volume 449.629
_citation_journal_id_ASTM ZAACAB
_cod_data_source_file Muehle_ZAACAB_2004_1514.cif
_cod_data_source_block C4K2N4Pd1
_cod_original_cell_volume 449.6294
_cod_original_formula_sum 'C4 K2 N4 Pd1'
_cod_database_code 1535616

loop_
_symmetry_equiv_pos_as_xyz
x,y,z
-x,y+1/2,-z+1/2
-x,-y,-z
x,-y-1/2,z-1/2

loop_
_atom_site_label
_atom_site_type_symbol
_atom_site_fract_x
_atom_site_fract_y
_atom_site_fract_z
_atom_site_occupancy
_atom_site_U_iso_or_equiv
K1 K+1 0.7203 0.0411 0.34165 1 0.0
C1 C+2 0.151 -0.219 -0.0562 1 0.0
C2 C+2 -0.146 -0.1251 0.1179 1 0.0
Pd1 Pd+2 0 0 0 1 0.0
N1 N-3 0.2401 -0.3488 -0.0891 1 0.0
N2 N-3 -0.228 -0.1957 0.1841 1 0.0
